data_1576200
loop_
_publ_author_name
'Schomberg-Sanchez, Isaac S'
'Robinson, William C.'
'Sanderson, Makayla E.'
'Mosquera, Mart&#xed;n A'
'Lemon, Christopher M.'

_publ_section_title
;
 Hangman dipyrrin complexes.
;
_journal_issue 1
_journal_name_full 'Chemical science'
_journal_page_first 602
_journal_page_last 616
_journal_paper_doi 10.1039/d5sc06893b
_journal_volume 17
_journal_year 2026
_chemical_formula_moiety 'C46 H36 N6 O4 Zn'
_chemical_formula_sum 'C46 H36 N6 O4 Zn'
_chemical_formula_weight 802.18
_space_group_crystal_system tetragonal
_space_group_IT_number 88
_space_group_name_Hall '-I 4ad'
_space_group_name_H-M_alt 'I 41/a :2'
_atom_sites_solution_hydrogens mixed
_atom_sites_solution_primary dual
_audit_creation_date 2023-12-08
_audit_creation_method
;FinalCif V117 by Daniel Kratzert, Freiburg 2023,
https://dkratzert.de/finalcif.html
;
_audit_update_record
;
2025-08-27 deposited with the CCDC.	2025-11-03 downloaded from the CCDC.
;
_cell_angle_alpha 90
_cell_angle_beta 90
_cell_angle_gamma 90
_cell_formula_units_Z 8
_cell_length_a 21.7492(9)
_cell_length_b 21.7492(9)
_cell_length_c 15.5858(10)
_cell_measurement_reflns_used 9037
_cell_measurement_temperature 100
_cell_measurement_theta_max 28.605
_cell_measurement_theta_min 2.469
_cell_volume 7372.5(6)
_computing_cell_refinement 'SAINT V8.40B (Bruker, 2016)'
_computing_data_collection 'APEX4 (Bruker-AXS, 2021)'
_computing_data_reduction 'SAINT V8.40B (Bruker, 2016)'
_computing_molecular_graphics 'Olex2 1.5 (Dolomanov et al., 2009)'
_computing_publication_material 'Olex2 1.5 (Dolomanov et al., 2009)'
_computing_structure_refinement 'SHELXL 2019/3 (Sheldrick, 2015)'
_computing_structure_solution 'SHELXT 2018/2 (Sheldrick, 2018)'
_diffrn_ambient_environment N~2~
_diffrn_ambient_temperature 100
_diffrn_detector 'Bruker Photon II'
_diffrn_detector_area_resol_mean 7.39
_diffrn_detector_type 'Charge-Integrating Pixel Array'
_diffrn_measured_fraction_theta_full 0.999
_diffrn_measured_fraction_theta_max 0.999
_diffrn_measurement_device 'Fixed Chi Three-Circle Diffractometer'
_diffrn_measurement_device_type 'Bruker D8 VENTURE Duo'
_diffrn_measurement_method '\w and \f scans'
_diffrn_measurement_specimen_support 'MiTeGen micromount'
_diffrn_radiation_monochromator 'TRIUMPH graphite'
_diffrn_radiation_probe x-ray
_diffrn_radiation_type MoK\a
_diffrn_radiation_wavelength 0.71073
_diffrn_radiation_xray_symbol K-L~3~
_diffrn_reflns_av_R_equivalents 0.0480
_diffrn_reflns_av_unetI/netI 0.0198
_diffrn_reflns_Laue_measured_fraction_full 0.999
_diffrn_reflns_Laue_measured_fraction_max 0.999
_diffrn_reflns_limit_h_max 28
_diffrn_reflns_limit_h_min -29
_diffrn_reflns_limit_k_max 29
_diffrn_reflns_limit_k_min -29
_diffrn_reflns_limit_l_max 21
_diffrn_reflns_limit_l_min -21
_diffrn_reflns_number 82684
_diffrn_reflns_point_group_measured_fraction_full 0.999
_diffrn_reflns_point_group_measured_fraction_max 0.999
_diffrn_reflns_theta_full 25.242
_diffrn_reflns_theta_max 28.705
_diffrn_reflns_theta_min 2.468
_diffrn_source 'sealed tube'
_diffrn_source_current 30.0
_diffrn_source_power 1.35
_diffrn_source_type fine-focus
_diffrn_source_voltage 45.0
_diffrn_standards_number 0
_exptl_absorpt_coefficient_mu 0.723
_exptl_absorpt_correction_T_max 0.7458
_exptl_absorpt_correction_T_min 0.7099
_exptl_absorpt_correction_type multi-scan
_exptl_absorpt_process_details
;
SADABS-2016/2 (Bruker,2016/2) was used for absorption correction.
wR2(int) was 0.0675 before and 0.0627 after correction.
The Ratio of minimum to maximum transmission is 0.9519.
The \l/2 correction factor is Not present.
;
_exptl_crystal_colour green
_exptl_crystal_colour_primary green
_exptl_crystal_density_diffrn 1.445
_exptl_crystal_description block
_exptl_crystal_F_000 3328
_exptl_crystal_size_max 0.41
_exptl_crystal_size_mid 0.23
_exptl_crystal_size_min 0.18
_refine_diff_density_max 0.507
_refine_diff_density_min -0.252
_refine_diff_density_rms 0.073
_refine_ls_extinction_method none
_refine_ls_goodness_of_fit_ref 1.091
_refine_ls_hydrogen_treatment mixed
_refine_ls_matrix_type full
_refine_ls_number_parameters 263
_refine_ls_number_reflns 4771
_refine_ls_number_restraints 0
_refine_ls_restrained_S_all 1.091
_refine_ls_R_factor_all 0.0581
_refine_ls_R_factor_gt 0.0426
_refine_ls_shift/su_max 0.000
_refine_ls_shift/su_mean 0.000
_refine_ls_structure_factor_coef Fsqd
_refine_ls_weighting_details 'w=1/[\s^2^(Fo^2^)+(0.0542P)^2^+14.5948P] where P=(Fo^2^+2Fc^2^)/3'
_refine_ls_weighting_scheme calc
_refine_ls_wR_factor_gt 0.1078
_refine_ls_wR_factor_ref 0.1189
_reflns_Friedel_coverage 0.000
_reflns_number_gt 3911
_reflns_number_total 4771
_reflns_threshold_expression 'I > 2\s(I)'
_cod_data_source_file d5sc06893b2.cif
_cod_data_source_block msu_cl4
_cod_depositor_comments
;
The following automatic conversions were performed:

data item '_diffrn_radiation_probe' value 'X-ray' was changed to
'x-ray' in accordance with the
/home/data/users/saulius/crontab/automatic-downloads/rss-feeds/RSC/lib/dictionaries/cif_core.dic
dictionary named 'cif_core.dic' version 2.4.2 last updated on
2011-04-26.

Automatic conversion script
Id: cif_fix_values 8170 2020-07-09 18:12:32Z antanas 

 Adding full bibliography for 1576196--1576201.cif.
;
_cod_original_cell_volume 7372.5(8)
_cod_original_sg_symbol_H-M 'I 41/a'
_cod_database_code 1576200
_olex2_refinement_description
;
1. Fixed Uiso
 At 1.2 times of:
  All C(H) groups
 At 1.5 times of:
  All C(H,H,H) groups
2.a Aromatic/amide H refined with riding coordinates:
 C9(H9), C10(H10), C11(H11), C13(H13), C19(H19), C20(H20), C21(H21), C22(H22),
 C24(H24), C25(H25), C26(H26), C27(H27), C28(H28), C29(H29)
2.b Idealised Me refined as rotating group:
 C14(H14A,H14B,H14C)
;
_olex2_submission_special_instructions 'No special instructions were received'
_shelx_shelxl_version_number 2019/3
_shelx_space_group_comment
;
The symmetry employed for this shelxl refinement is uniquely defined
by the following loop, which should always be used as a source of
symmetry information in preference to the above space-group names.
They are only intended as comments.
;
_shelx_estimated_absorpt_t_min 0.756
_shelx_estimated_absorpt_t_max 0.881
_diffrn_measurement_ambient_temperature_device_make 'Oxford Cryostream 700'

loop_
_space_group_symop_operation_xyz
'x, y, z'
'-x+1/2, -y, z+1/2'
'-y+3/4, x+1/4, z+1/4'
'y+3/4, -x+3/4, z+3/4'
'x+1/2, y+1/2, z+1/2'
'-x+1, -y+1/2, z+1'
'-y+5/4, x+3/4, z+3/4'
'y+5/4, -x+5/4, z+5/4'
'-x, -y, -z'
'x-1/2, y, -z-1/2'
'y-3/4, -x-1/4, -z-1/4'
'-y-3/4, x-3/4, -z-3/4'
'-x+1/2, -y+1/2, -z+1/2'
'x, y+1/2, -z'
'y-1/4, -x+1/4, -z+1/4'
'-y-1/4, x-1/4, -z-1/4'

loop_
_atom_site_label
_atom_site_type_symbol
_atom_site_fract_x
_atom_site_fract_y
_atom_site_fract_z
_atom_site_U_iso_or_equiv
_atom_site_adp_type
_atom_site_occupancy
_atom_site_site_symmetry_order
_atom_site_calc_flag
_atom_site_refinement_flags_posn
_atom_site_refinement_flags_adp
_atom_site_refinement_flags_occupancy
_atom_site_disorder_assembly
_atom_site_disorder_group
Zn1 Zn 0.500000 0.750000 0.31134(2) 0.02139(11) Uani 1 2 d S T P . .
O7 O 0.45508(7) 0.37842(7) 0.52170(11) 0.0310(3) Uani 1 1 d . . . . .
O16 O 0.64128(8) 0.45273(8) 0.33389(12) 0.0379(4) Uani 1 1 d . . . . .
N2 N 0.52380(7) 0.67644(7) 0.24346(11) 0.0196(3) Uani 1 1 d . . . . .
N6 N 0.58025(8) 0.75274(8) 0.37327(11) 0.0227(3) Uani 1 1 d . . . . .
N17 N 0.64994(8) 0.54822(8) 0.39267(13) 0.0267(4) Uani 1 1 d . . . . .
H17 H 0.6358(14) 0.5719(14) 0.434(2) 0.043(8) Uiso 1 1 d . . . . .
C3 C 0.58066(9) 0.64648(9) 0.24752(12) 0.0190(4) Uani 1 1 d . . . . .
C4 C 0.62909(8) 0.66348(9) 0.30131(12) 0.0186(4) Uani 1 1 d . . . . .
C5 C 0.62942(9) 0.71227(9) 0.35972(13) 0.0207(4) Uani 1 1 d . . . . .
C8 C 0.50611(10) 0.41531(9) 0.52604(15) 0.0259(4) Uani 1 1 d . . . . .
C9 C 0.52198(11) 0.43483(10) 0.60858(15) 0.0291(5) Uani 1 1 d . . . . .
H9 H 0.497539 0.423228 0.656429 0.035 Uiso 1 1 calc R U . . .
C10 C 0.57308(11) 0.47087(11) 0.61997(15) 0.0301(5) Uani 1 1 d . . . . .
H10 H 0.584717 0.482826 0.676304 0.036 Uiso 1 1 calc R U . . .
C11 C 0.60817(10) 0.49020(10) 0.55034(15) 0.0292(5) Uani 1 1 d . . . . .
H11 H 0.642616 0.516369 0.558743 0.035 Uiso 1 1 calc R U . . .
C12 C 0.59223(9) 0.47079(9) 0.46852(14) 0.0248(4) Uani 1 1 d . . . . .
C13 C 0.54140(9) 0.43237(9) 0.45579(14) 0.0244(4) Uani 1 1 d . . . . .
H13 H 0.531215 0.418191 0.399914 0.029 Uiso 1 1 calc R U . . .
C14 C 0.44311(11) 0.34846(11) 0.44313(15) 0.0327(5) Uani 1 1 d . . . . .
H14A H 0.433281 0.379115 0.399129 0.049 Uiso 1 1 calc R U . . .
H14B H 0.408225 0.320390 0.450170 0.049 Uiso 1 1 calc R U . . .
H14C H 0.479503 0.325080 0.425533 0.049 Uiso 1 1 calc R U . . .
C15 C 0.62961(9) 0.48895(10) 0.39168(15) 0.0257(4) Uani 1 1 d . . . . .
C18 C 0.69560(9) 0.57101(9) 0.33625(14) 0.0223(4) Uani 1 1 d . . . . .
C19 C 0.75054(10) 0.53801(10) 0.32655(14) 0.0262(4) Uani 1 1 d . . . . .
H19 H 0.755847 0.500142 0.356005 0.031 Uiso 1 1 calc R U . . .
C20 C 0.79682(9) 0.55995(10) 0.27476(14) 0.0278(4) Uani 1 1 d . . . . .
H20 H 0.833733 0.537073 0.268209 0.033 Uiso 1 1 calc R U . . .
C21 C 0.78960(10) 0.61557(11) 0.23203(15) 0.0302(5) Uani 1 1 d . . . . .
H21 H 0.821424 0.630781 0.196080 0.036 Uiso 1 1 calc R U . . .
C22 C 0.73557(9) 0.64873(10) 0.24226(14) 0.0263(4) Uani 1 1 d . . . . .
H22 H 0.731048 0.687073 0.213757 0.032 Uiso 1 1 calc R U . . .
C23 C 0.68770(9) 0.62682(9) 0.29364(12) 0.0199(4) Uani 1 1 d . . . . .
C24 C 0.59887(11) 0.79207(11) 0.43379(15) 0.0299(5) Uani 1 1 d . . . . .
H24 H 0.574502 0.824955 0.455079 0.036 Uiso 1 1 calc R U . . .
C25 C 0.65889(10) 0.77899(11) 0.46226(15) 0.0301(5) Uani 1 1 d . . . . .
H25 H 0.681513 0.800708 0.504685 0.036 Uiso 1 1 calc R U . . .
C26 C 0.67826(9) 0.72852(10) 0.41649(14) 0.0252(4) Uani 1 1 d . . . . .
H26 H 0.716819 0.708335 0.421669 0.030 Uiso 1 1 calc R U . . .
C27 C 0.58073(10) 0.59723(9) 0.18733(14) 0.0239(4) Uani 1 1 d . . . . .
H27 H 0.613257 0.569083 0.176743 0.029 Uiso 1 1 calc R U . . .
C28 C 0.52410(10) 0.59855(9) 0.14744(15) 0.0266(4) Uani 1 1 d . . . . .
H28 H 0.510282 0.571647 0.103463 0.032 Uiso 1 1 calc R U . . .
C29 C 0.49083(9) 0.64710(9) 0.18406(14) 0.0240(4) Uani 1 1 d . . . . .
H29 H 0.449960 0.657766 0.168530 0.029 Uiso 1 1 calc R U . . .

loop_
_atom_site_aniso_label
_atom_site_aniso_U_11
_atom_site_aniso_U_22
_atom_site_aniso_U_33
_atom_site_aniso_U_23
_atom_site_aniso_U_13
_atom_site_aniso_U_12
Zn1 0.01768(17) 0.02249(18) 0.02401(18) 0.000 0.000 0.00681(12)
O7 0.0320(8) 0.0268(8) 0.0343(9) 0.0003(6) 0.0071(7) -0.0060(6)
O16 0.0393(9) 0.0309(9) 0.0437(10) -0.0072(7) 0.0116(8) -0.0078(7)
N2 0.0176(8) 0.0189(8) 0.0222(8) 0.0029(6) -0.0006(6) 0.0035(6)
N6 0.0200(8) 0.0238(8) 0.0243(8) -0.0019(7) -0.0016(6) 0.0056(6)
N17 0.0232(9) 0.0188(8) 0.0381(10) 0.0024(7) 0.0094(8) 0.0032(7)
C3 0.0174(9) 0.0177(9) 0.0220(9) 0.0026(7) 0.0009(7) 0.0021(7)
C4 0.0160(8) 0.0182(9) 0.0216(9) 0.0042(7) 0.0022(7) 0.0021(7)
C5 0.0156(9) 0.0224(9) 0.0240(9) 0.0014(7) 0.0005(7) 0.0026(7)
C8 0.0257(10) 0.0204(9) 0.0316(11) 0.0034(8) 0.0016(8) 0.0025(8)
C9 0.0317(11) 0.0256(10) 0.0300(11) 0.0073(8) 0.0018(9) 0.0053(9)
C10 0.0316(11) 0.0296(11) 0.0290(11) -0.0004(9) -0.0076(9) 0.0064(9)
C11 0.0232(10) 0.0272(11) 0.0372(12) 0.0025(9) -0.0059(9) 0.0018(8)
C12 0.0227(10) 0.0215(9) 0.0301(11) 0.0048(8) 0.0005(8) 0.0039(7)
C13 0.0243(10) 0.0211(9) 0.0279(10) 0.0037(8) 0.0015(8) 0.0031(8)
C14 0.0306(11) 0.0311(12) 0.0364(12) -0.0037(9) 0.0028(9) -0.0065(9)
C15 0.0197(9) 0.0218(10) 0.0355(11) 0.0026(8) 0.0013(8) 0.0017(7)
C18 0.0186(9) 0.0198(9) 0.0284(10) -0.0007(8) 0.0027(8) 0.0015(7)
C19 0.0227(10) 0.0222(10) 0.0336(11) 0.0009(8) 0.0001(8) 0.0057(8)
C20 0.0186(9) 0.0333(11) 0.0313(11) -0.0040(9) 0.0032(8) 0.0060(8)
C21 0.0206(10) 0.0394(12) 0.0307(11) 0.0029(9) 0.0064(8) 0.0024(9)
C22 0.0215(10) 0.0290(11) 0.0285(11) 0.0059(8) 0.0023(8) 0.0029(8)
C23 0.0152(8) 0.0222(9) 0.0223(9) -0.0011(7) -0.0001(7) 0.0025(7)
C24 0.0326(11) 0.0280(11) 0.0292(11) -0.0074(9) -0.0019(9) 0.0063(9)
C25 0.0281(11) 0.0337(12) 0.0285(11) -0.0060(9) -0.0049(9) -0.0011(9)
C26 0.0185(9) 0.0298(11) 0.0274(10) -0.0014(8) -0.0028(8) 0.0001(8)
C27 0.0252(10) 0.0174(9) 0.0290(10) -0.0006(8) -0.0010(8) 0.0030(7)
C28 0.0276(10) 0.0186(9) 0.0336(11) -0.0046(8) -0.0087(9) 0.0008(8)
C29 0.0197(9) 0.0230(10) 0.0292(10) 0.0025(8) -0.0062(8) 0.0013(7)

loop_
_atom_type_symbol
_atom_type_description
_atom_type_scat_dispersion_real
_atom_type_scat_dispersion_imag
_atom_type_scat_source
C C 0.0033 0.0016 'International Tables Vol C Tables 4.2.6.8 and 6.1.1.4'
H H 0.0000 0.0000 'International Tables Vol C Tables 4.2.6.8 and 6.1.1.4'
N N 0.0061 0.0033 'International Tables Vol C Tables 4.2.6.8 and 6.1.1.4'
O O 0.0106 0.0060 'International Tables Vol C Tables 4.2.6.8 and 6.1.1.4'
Zn Zn 0.2839 1.4301 'International Tables Vol C Tables 4.2.6.8 and 6.1.1.4'

loop_
_geom_angle_atom_site_label_1
_geom_angle_atom_site_label_2
_geom_angle_atom_site_label_3
_geom_angle
_geom_angle_site_symmetry_1
_geom_angle_site_symmetry_3
_geom_angle_publ_flag
N2 Zn1 N2 115.65(9) . 6_564 ?
N2 Zn1 N6 117.48(7) 6_564 . ?
N2 Zn1 N6 93.08(7) . . ?
N2 Zn1 N6 117.48(7) . 6_564 ?
N2 Zn1 N6 93.08(7) 6_564 6_564 ?
N6 Zn1 N6 122.14(10) 6_564 . ?
C8 O7 C14 117.54(17) . . ?
C3 N2 Zn1 125.53(13) . . ?
C29 N2 Zn1 127.95(13) . . ?
C29 N2 C3 106.49(16) . . ?
C5 N6 Zn1 125.17(14) . . ?
C24 N6 Zn1 128.73(15) . . ?
C24 N6 C5 106.09(17) . . ?
C15 N17 H17 117(2) . . ?
C15 N17 C18 123.47(19) . . ?
C18 N17 H17 120(2) . . ?
N2 C3 C27 108.75(17) . . ?
C4 C3 N2 124.79(17) . . ?
C4 C3 C27 126.46(18) . . ?
C3 C4 C5 126.58(17) . . ?
C3 C4 C23 116.75(17) . . ?
C5 C4 C23 116.64(17) . . ?
N6 C5 C26 108.61(17) . . ?
C4 C5 N6 124.82(17) . . ?
C4 C5 C26 126.56(18) . . ?
O7 C8 C9 115.03(19) . . ?
O7 C8 C13 124.4(2) . . ?
C13 C8 C9 120.6(2) . . ?
C8 C9 H9 120.2 . . ?
C10 C9 C8 119.5(2) . . ?
C10 C9 H9 120.2 . . ?
C9 C10 H10 119.5 . . ?
C9 C10 C11 121.1(2) . . ?
C11 C10 H10 119.5 . . ?
C10 C11 H11 120.4 . . ?
C12 C11 C10 119.2(2) . . ?
C12 C11 H11 120.4 . . ?
C11 C12 C13 120.6(2) . . ?
C11 C12 C15 121.21(19) . . ?
C13 C12 C15 118.2(2) . . ?
C8 C13 C12 119.0(2) . . ?
C8 C13 H13 120.5 . . ?
C12 C13 H13 120.5 . . ?
O7 C14 H14A 109.5 . . ?
O7 C14 H14B 109.5 . . ?
O7 C14 H14C 109.5 . . ?
H14A C14 H14B 109.5 . . ?
H14A C14 H14C 109.5 . . ?
H14B C14 H14C 109.5 . . ?
O16 C15 N17 123.4(2) . . ?
O16 C15 C12 122.05(19) . . ?
N17 C15 C12 114.57(19) . . ?
C19 C18 N17 119.05(18) . . ?
C23 C18 N17 120.94(17) . . ?
C23 C18 C19 119.95(19) . . ?
C18 C19 H19 119.7 . . ?
C20 C19 C18 120.6(2) . . ?
C20 C19 H19 119.7 . . ?
C19 C20 H20 120.0 . . ?
C19 C20 C21 120.02(19) . . ?
C21 C20 H20 120.0 . . ?
C20 C21 H21 120.2 . . ?
C22 C21 C20 119.5(2) . . ?
C22 C21 H21 120.2 . . ?
C21 C22 H22 119.4 . . ?
C21 C22 C23 121.3(2) . . ?
C23 C22 H22 119.4 . . ?
C18 C23 C4 121.77(17) . . ?
C18 C23 C22 118.56(18) . . ?
C22 C23 C4 119.67(18) . . ?
N6 C24 H24 124.0 . . ?
N6 C24 C25 111.97(19) . . ?
C25 C24 H24 124.0 . . ?
C24 C25 H25 126.8 . . ?
C26 C25 C24 106.38(19) . . ?
C26 C25 H25 126.8 . . ?
C5 C26 H26 126.5 . . ?
C25 C26 C5 106.94(18) . . ?
C25 C26 H26 126.5 . . ?
C3 C27 H27 126.9 . . ?
C28 C27 C3 106.28(18) . . ?
C28 C27 H27 126.9 . . ?
C27 C28 H28 126.5 . . ?
C27 C28 C29 107.04(18) . . ?
C29 C28 H28 126.5 . . ?
N2 C29 C28 111.45(18) . . ?
N2 C29 H29 124.3 . . ?
C28 C29 H29 124.3 . . ?

loop_
_geom_bond_atom_site_label_1
_geom_bond_atom_site_label_2
_geom_bond_distance
_geom_bond_site_symmetry_2
_geom_bond_publ_flag
Zn1 N2 1.9866(16) . ?
Zn1 N2 1.9867(16) 6_564 ?
Zn1 N6 1.9953(17) . ?
Zn1 N6 1.9952(17) 6_564 ?
O7 C8 1.371(3) . ?
O7 C14 1.411(3) . ?
O16 C15 1.223(3) . ?
N2 C3 1.399(2) . ?
N2 C29 1.333(3) . ?
N6 C5 1.401(2) . ?
N6 C24 1.336(3) . ?
N17 H17 0.88(3) . ?
N17 C15 1.363(3) . ?
N17 C18 1.416(3) . ?
C3 C4 1.396(3) . ?
C3 C27 1.424(3) . ?
C4 C5 1.398(3) . ?
C4 C23 1.508(3) . ?
C5 C26 1.427(3) . ?
C8 C9 1.398(3) . ?
C8 C13 1.388(3) . ?
C9 H9 0.9500 . ?
C9 C10 1.372(3) . ?
C10 H10 0.9500 . ?
C10 C11 1.392(3) . ?
C11 H11 0.9500 . ?
C11 C12 1.387(3) . ?
C12 C13 1.400(3) . ?
C12 C15 1.500(3) . ?
C13 H13 0.9500 . ?
C14 H14A 0.9800 . ?
C14 H14B 0.9800 . ?
C14 H14C 0.9800 . ?
C18 C19 1.402(3) . ?
C18 C23 1.394(3) . ?
C19 H19 0.9500 . ?
C19 C20 1.376(3) . ?
C20 H20 0.9500 . ?
C20 C21 1.390(3) . ?
C21 H21 0.9500 . ?
C21 C22 1.388(3) . ?
C22 H22 0.9500 . ?
C22 C23 1.397(3) . ?
C24 H24 0.9500 . ?
C24 C25 1.408(3) . ?
C25 H25 0.9500 . ?
C25 C26 1.375(3) . ?
C26 H26 0.9500 . ?
C27 H27 0.9500 . ?
C27 C28 1.380(3) . ?
C28 H28 0.9500 . ?
C28 C29 1.402(3) . ?
C29 H29 0.9500 . ?

loop_
_geom_hbond_atom_site_label_D
_geom_hbond_atom_site_label_H
_geom_hbond_atom_site_label_A
_geom_hbond_distance_DH
_geom_hbond_distance_HA
_geom_hbond_distance_DA
_geom_hbond_angle_DHA
_geom_hbond_site_symmetry_A
_geom_hbond_publ_flag
N17 H17 O7 0.88(3) 2.36(3) 3.089(2) 141(3) 9_666 yes

loop_
_geom_torsion_atom_site_label_1
_geom_torsion_atom_site_label_2
_geom_torsion_atom_site_label_3
_geom_torsion_atom_site_label_4
_geom_torsion
_geom_torsion_site_symmetry_1
_geom_torsion_site_symmetry_2
_geom_torsion_site_symmetry_3
_geom_torsion_site_symmetry_4
_geom_torsion_publ_flag
Zn1 N2 C3 C4 1.1(3) . . . . ?
Zn1 N2 C3 C27 -178.04(13) . . . . ?
Zn1 N2 C29 C28 177.48(14) . . . . ?
Zn1 N6 C5 C4 -0.8(3) . . . . ?
Zn1 N6 C5 C26 -179.43(14) . . . . ?
Zn1 N6 C24 C25 179.91(16) . . . . ?
O7 C8 C9 C10 178.65(19) . . . . ?
O7 C8 C13 C12 179.42(19) . . . . ?
N2 C3 C4 C5 0.2(3) . . . . ?
N2 C3 C4 C23 -177.63(17) . . . . ?
N2 C3 C27 C28 0.5(2) . . . . ?
N6 C5 C26 C25 -1.2(2) . . . . ?
N6 C24 C25 C26 -0.1(3) . . . . ?
N17 C18 C19 C20 -177.6(2) . . . . ?
N17 C18 C23 C4 -3.7(3) . . . . ?
N17 C18 C23 C22 176.7(2) . . . . ?
C3 N2 C29 C28 -0.5(2) . . . . ?
C3 C4 C5 N6 -0.4(3) . . . . ?
C3 C4 C5 C26 178.0(2) . . . . ?
C3 C4 C23 C18 -83.3(2) . . . . ?
C3 C4 C23 C22 96.3(2) . . . . ?
C3 C27 C28 C29 -0.8(2) . . . . ?
C4 C3 C27 C28 -178.6(2) . . . . ?
C4 C5 C26 C25 -179.8(2) . . . . ?
C5 N6 C24 C25 -0.7(3) . . . . ?
C5 C4 C23 C18 98.6(2) . . . . ?
C5 C4 C23 C22 -81.8(2) . . . . ?
C8 C9 C10 C11 2.4(3) . . . . ?
C9 C8 C13 C12 -1.7(3) . . . . ?
C9 C10 C11 C12 -2.3(3) . . . . ?
C10 C11 C12 C13 0.2(3) . . . . ?
C10 C11 C12 C15 -178.30(19) . . . . ?
C11 C12 C13 C8 1.8(3) . . . . ?
C11 C12 C15 O16 138.9(2) . . . . ?
C11 C12 C15 N17 -40.1(3) . . . . ?
C13 C8 C9 C10 -0.4(3) . . . . ?
C13 C12 C15 O16 -39.7(3) . . . . ?
C13 C12 C15 N17 141.3(2) . . . . ?
C14 O7 C8 C9 -169.0(2) . . . . ?
C14 O7 C8 C13 10.0(3) . . . . ?
C15 N17 C18 C19 -49.2(3) . . . . ?
C15 N17 C18 C23 133.7(2) . . . . ?
C15 C12 C13 C8 -179.71(18) . . . . ?
C18 N17 C15 O16 -12.2(3) . . . . ?
C18 N17 C15 C12 166.78(19) . . . . ?
C18 C19 C20 C21 0.5(3) . . . . ?
C19 C18 C23 C4 179.22(19) . . . . ?
C19 C18 C23 C22 -0.4(3) . . . . ?
C19 C20 C21 C22 0.2(3) . . . . ?
C20 C21 C22 C23 -1.1(4) . . . . ?
C21 C22 C23 C4 -178.5(2) . . . . ?
C21 C22 C23 C18 1.2(3) . . . . ?
C23 C4 C5 N6 177.49(18) . . . . ?
C23 C4 C5 C26 -4.1(3) . . . . ?
C23 C18 C19 C20 -0.4(3) . . . . ?
C24 N6 C5 C4 179.8(2) . . . . ?
C24 N6 C5 C26 1.1(2) . . . . ?
C24 C25 C26 C5 0.7(3) . . . . ?
C27 C3 C4 C5 179.2(2) . . . . ?
C27 C3 C4 C23 1.3(3) . . . . ?
C27 C28 C29 N2 0.8(3) . . . . ?
C29 N2 C3 C4 179.13(19) . . . . ?
C29 N2 C3 C27 0.0(2) . . . . ?
